data_4070780
loop_
_publ_author_name
'Kelly III, Roy A.'
'Clavier, Herv\'e'
'Giudice, Simona'
'Scott, Natalie M.'
'Stevens, Edwin D.'
'Bordner, Jon'
'Samardjiev, Ivan'
'Hoff, Carl D.'
'Cavallo, Luigi'
'Nolan, Steven P.'

_publ_section_title
;
 Determination of N-Heterocyclic Carbene (NHC) Steric and Electronic
 Parameters using the [(NHC)Ir(CO)2Cl] System
;
_journal_issue 2
_journal_name_full Organometallics
_journal_page_first 202
_journal_paper_doi 10.1021/om701001g
_journal_volume 27
_journal_year 2008
_chemical_formula_sum 'C19 H32 Cl Ir N2'
_chemical_formula_weight 516.12
_chemical_name_common '[Ir(ItBu)(COD)Cl]'
_chemical_name_systematic
; 
 ? 
;
_space_group_IT_number 14
_symmetry_cell_setting monoclinic
_symmetry_space_group_name_Hall '-P 2ybc'
_symmetry_space_group_name_H-M 'P 1 21/c 1'
_atom_sites_solution_hydrogens geom
_atom_sites_solution_primary direct
_atom_sites_solution_secondary difmap
_audit_creation_method SHELXL-97
_cell_angle_alpha 90.00
_cell_angle_beta 91.4780(10)
_cell_angle_gamma 90.00
_cell_formula_units_Z 8
_cell_length_a 11.2083(4)
_cell_length_b 19.4111(6)
_cell_length_c 17.7588(6)
_cell_measurement_reflns_used 27391
_cell_measurement_temperature 150(2)
_cell_measurement_theta_max 30.531
_cell_measurement_theta_min 2.098
_cell_volume 3862.4(2)
_computing_cell_refinement 'Bruker SMART'
_computing_data_collection 'Bruker SMART'
_computing_data_reduction 'Bruker SAINT'
_computing_molecular_graphics 'Bruker SHELXTL'
_computing_publication_material 'Bruker SHELXTL'
_computing_structure_refinement 'SHELXL-97 (Sheldrick, 1997)'
_computing_structure_solution 'SHELXS-97 (Sheldrick, 1990)'
_diffrn_ambient_temperature 150(2)
_diffrn_measured_fraction_theta_full 0.998
_diffrn_measured_fraction_theta_max 0.998
_diffrn_measurement_device_type 'CCD area detector'
_diffrn_measurement_method 'phi and omega scans'
_diffrn_radiation_monochromator graphite
_diffrn_radiation_source 'fine-focus sealed tube'
_diffrn_radiation_type MoK\a
_diffrn_radiation_wavelength 0.71073
_diffrn_reflns_av_R_equivalents 0.0414
_diffrn_reflns_av_sigmaI/netI 0.0242
_diffrn_reflns_limit_h_max 10
_diffrn_reflns_limit_h_min -10
_diffrn_reflns_limit_k_max 18
_diffrn_reflns_limit_k_min -18
_diffrn_reflns_limit_l_max 17
_diffrn_reflns_limit_l_min -17
_diffrn_reflns_number 24895
_diffrn_reflns_theta_full 20.00
_diffrn_reflns_theta_max 20.00
_diffrn_reflns_theta_min 2.10
_exptl_absorpt_coefficient_mu 7.054
_exptl_absorpt_correction_T_max 1.000000
_exptl_absorpt_correction_T_min 0.469547
_exptl_absorpt_correction_type empirical
_exptl_crystal_colour Colorless
_exptl_crystal_density_diffrn 1.775
_exptl_crystal_density_method 'not measured'
_exptl_crystal_description plate
_exptl_crystal_F_000 2032
_exptl_crystal_size_max 0.5
_exptl_crystal_size_mid 0.4
_exptl_crystal_size_min 0.15
_refine_diff_density_max 0.793
_refine_diff_density_min -0.648
_refine_diff_density_rms 0.096
_refine_ls_extinction_method none
_refine_ls_goodness_of_fit_ref 1.101
_refine_ls_hydrogen_treatment mixed
_refine_ls_matrix_type full
_refine_ls_number_parameters 427
_refine_ls_number_reflns 3596
_refine_ls_number_restraints 0
_refine_ls_restrained_S_all 1.101
_refine_ls_R_factor_all 0.0197
_refine_ls_R_factor_gt 0.0194
_refine_ls_shift/su_max 0.003
_refine_ls_shift/su_mean 0.000
_refine_ls_structure_factor_coef Fsqd
_refine_ls_weighting_details 'calc w=1/[\s^2^(Fo^2^)+(0.0206P)^2^+11.7720P] where P=(Fo^2^+2Fc^2^)/3'
_refine_ls_weighting_scheme calc
_refine_ls_wR_factor_gt 0.0491
_refine_ls_wR_factor_ref 0.0493
_reflns_number_gt 3550
_reflns_number_total 3596
_reflns_threshold_expression >2sigma(I)
_cod_data_source_file om701001g-file011.cif
_cod_data_source_block nol203m
_cod_depositor_comments
;
The following automatic conversions were performed:

'_symmetry_cell_setting' value 'Monoclinic' changed to 'monoclinic'
according to /home/saulius/struct/CIF-dictionaries/cif_core.dic
dictionary named 'cif_core.dic' version 2.4.1 from 2010-06-29.

Automatic conversion script
Id: cif_fix_values 1715 2011-07-08 13:25:40Z adriana 
;
_cod_original_sg_symbol_H-M P2(1)/c
_cod_database_code 4070780

loop_
_symmetry_equiv_pos_as_xyz
'x, y, z'
'-x, y+1/2, -z+1/2'
'-x, -y, -z'
'x, -y-1/2, z-1/2'

loop_
_atom_site_label
_atom_site_type_symbol
_atom_site_fract_x
_atom_site_fract_y
_atom_site_fract_z
_atom_site_U_iso_or_equiv
_atom_site_adp_type
_atom_site_occupancy
_atom_site_symmetry_multiplicity
_atom_site_calc_flag
_atom_site_refinement_flags
Ir1 Ir 0.012068(17) 0.300748(10) 0.526343(11) 0.01065(10) Uani 1 1 d .
Cl1 Cl -0.07397(11) 0.18938(6) 0.50888(8) 0.0189(3) Uani 1 1 d .
N1 N -0.2270(3) 0.3666(2) 0.5774(2) 0.0118(10) Uani 1 1 d .
C1 C -0.1241(4) 0.3315(2) 0.5957(3) 0.0100(12) Uani 1 1 d .
Ir2 Ir -0.549181(17) 0.538491(10) 0.804050(11) 0.01239(10) Uani 1 1 d .
Cl2 Cl -0.47723(12) 0.53469(7) 0.67876(7) 0.0235(3) Uani 1 1 d .
N2 N -0.1204(3) 0.3309(2) 0.6733(2) 0.0122(10) Uani 1 1 d .
C2 C -0.2805(5) 0.3901(3) 0.6425(3) 0.0177(14) Uani 1 1 d .
H2 H -0.3509 0.4172 0.6447 0.021 Uiso 1 1 calc R
N3 N -0.3087(4) 0.4839(2) 0.8715(2) 0.0134(10) Uani 1 1 d .
C3 C -0.2154(5) 0.3680(3) 0.7007(3) 0.0190(13) Uani 1 1 d .
H3 H -0.2311 0.3761 0.7523 0.023 Uiso 1 1 calc R
N4 N -0.4356(3) 0.4000(2) 0.8537(2) 0.0117(10) Uani 1 1 d .
C4 C -0.2908(4) 0.3778(3) 0.5027(3) 0.0141(13) Uani 1 1 d .
C5 C -0.2335(5) 0.3371(3) 0.4398(3) 0.0210(13) Uani 1 1 d .
H5A H -0.1525 0.3544 0.4322 0.031 Uiso 1 1 calc R
H5B H -0.2812 0.3426 0.3932 0.031 Uiso 1 1 calc R
H5C H -0.2299 0.2883 0.4536 0.031 Uiso 1 1 calc R
C6 C -0.2912(5) 0.4545(3) 0.4854(3) 0.0217(14) Uani 1 1 d .
H6A H -0.3278 0.4796 0.5268 0.033 Uiso 1 1 calc R
H6B H -0.3371 0.4629 0.4386 0.033 Uiso 1 1 calc R
H6C H -0.2090 0.4705 0.4797 0.033 Uiso 1 1 calc R
C7 C -0.4189(5) 0.3524(3) 0.5101(3) 0.0249(14) Uani 1 1 d .
H7A H -0.4182 0.3039 0.5255 0.037 Uiso 1 1 calc R
H7B H -0.4615 0.3570 0.4615 0.037 Uiso 1 1 calc R
H7C H -0.4591 0.3800 0.5480 0.037 Uiso 1 1 calc R
C8 C -0.0354(4) 0.2965(3) 0.7296(3) 0.0147(13) Uani 1 1 d .
C9 C 0.0382(5) 0.3536(3) 0.7678(3) 0.0309(15) Uani 1 1 d .
H9A H 0.0831 0.3786 0.7298 0.046 Uiso 1 1 calc R
H9B H 0.0940 0.3332 0.8049 0.046 Uiso 1 1 calc R
H9C H -0.0152 0.3856 0.7931 0.046 Uiso 1 1 calc R
C10 C 0.0454(5) 0.2449(3) 0.6919(3) 0.0333(16) Uani 1 1 d .
H10A H -0.0033 0.2089 0.6677 0.050 Uiso 1 1 calc R
H10B H 0.0991 0.2240 0.7299 0.050 Uiso 1 1 calc R
H10C H 0.0924 0.2684 0.6540 0.050 Uiso 1 1 calc R
C11 C -0.1084(5) 0.2587(3) 0.7867(3) 0.0223(14) Uani 1 1 d .
H11A H -0.1516 0.2920 0.8172 0.034 Uiso 1 1 calc R
H11B H -0.0554 0.2311 0.8195 0.034 Uiso 1 1 calc R
H11C H -0.1657 0.2283 0.7605 0.034 Uiso 1 1 calc R
C12 C 0.1187(4) 0.3863(2) 0.5598(3) 0.0131(12) Uani 1 1 d .
H12 H 0.0793 0.3833 0.6064 0.016 Uiso 1 1 calc R
C13 C 0.0496(4) 0.4033(3) 0.4948(3) 0.0153(13) Uani 1 1 d .
H13 H -0.0325 0.4132 0.5011 0.018 Uiso 1 1 calc R
C14 C 0.0967(5) 0.4068(3) 0.4161(3) 0.0223(14) Uani 1 1 d .
H14A H 0.1436 0.4496 0.4108 0.027 Uiso 1 1 calc R
H14B H 0.0284 0.4090 0.3797 0.027 Uiso 1 1 calc R
C15 C 0.1752(5) 0.3452(3) 0.3967(3) 0.0209(14) Uani 1 1 d .
H15A H 0.1708 0.3373 0.3416 0.025 Uiso 1 1 calc R
H15B H 0.2592 0.3557 0.4110 0.025 Uiso 1 1 calc R
C16 C 0.1367(5) 0.2807(3) 0.4369(3) 0.0167(13) Uani 1 1 d .
H16 H 0.0752 0.2536 0.4140 0.020 Uiso 1 1 calc R
C17 C 0.1851(4) 0.2587(3) 0.5046(3) 0.0152(13) Uani 1 1 d .
H17 H 0.1558 0.2167 0.5244 0.018 Uiso 1 1 calc R
C18 C 0.2806(5) 0.2956(3) 0.5497(3) 0.0212(14) Uani 1 1 d .
H18A H 0.3576 0.2907 0.5242 0.025 Uiso 1 1 calc R
H18B H 0.2891 0.2737 0.6000 0.025 Uiso 1 1 calc R
C19 C 0.2526(4) 0.3725(3) 0.5597(3) 0.0191(13) Uani 1 1 d .
H19A H 0.2892 0.3888 0.6078 0.023 Uiso 1 1 calc R
H19B H 0.2885 0.3988 0.5183 0.023 Uiso 1 1 calc R
C20 C -0.4217(5) 0.4697(3) 0.8419(3) 0.0125(13) Uani 1 1 d .
C21 C -0.2577(5) 0.4249(3) 0.9015(3) 0.0163(13) Uani 1 1 d .
H21 H -0.1808 0.4214 0.9250 0.020 Uiso 1 1 calc R
C22 C -0.3358(5) 0.3738(3) 0.8916(3) 0.0175(13) Uani 1 1 d .
H22 H -0.3250 0.3275 0.9077 0.021 Uiso 1 1 calc R
C23 C -0.2323(4) 0.5469(3) 0.8575(3) 0.0165(13) Uani 1 1 d .
C24 C -0.1309(5) 0.5493(3) 0.9167(4) 0.0358(16) Uani 1 1 d .
H24A H -0.1641 0.5463 0.9671 0.054 Uiso 1 1 calc R
H24B H -0.0869 0.5926 0.9120 0.054 Uiso 1 1 calc R
H24C H -0.0767 0.5105 0.9090 0.054 Uiso 1 1 calc R
C25 C -0.1818(5) 0.5399(3) 0.7793(3) 0.0255(14) Uani 1 1 d .
H25A H -0.1392 0.4960 0.7755 0.038 Uiso 1 1 calc R
H25B H -0.1265 0.5779 0.7703 0.038 Uiso 1 1 calc R
H25C H -0.2471 0.5412 0.7415 0.038 Uiso 1 1 calc R
C26 C -0.3020(5) 0.6137(3) 0.8634(4) 0.0286(15) Uani 1 1 d .
H26A H -0.3703 0.6127 0.8278 0.043 Uiso 1 1 calc R
H26B H -0.2501 0.6526 0.8515 0.043 Uiso 1 1 calc R
H26C H -0.3307 0.6188 0.9148 0.043 Uiso 1 1 calc R
C27 C -0.5350(4) 0.3522(3) 0.8302(3) 0.0162(13) Uani 1 1 d .
C28 C -0.6098(5) 0.3813(3) 0.7658(3) 0.0348(16) Uani 1 1 d .
H28A H -0.6520 0.4224 0.7828 0.052 Uiso 1 1 calc R
H28B H -0.6679 0.3467 0.7485 0.052 Uiso 1 1 calc R
H28C H -0.5580 0.3936 0.7243 0.052 Uiso 1 1 calc R
C29 C -0.6123(6) 0.3361(3) 0.8979(4) 0.0413(18) Uani 1 1 d .
H29A H -0.5609 0.3224 0.9408 0.062 Uiso 1 1 calc R
H29B H -0.6673 0.2984 0.8850 0.062 Uiso 1 1 calc R
H29C H -0.6580 0.3772 0.9113 0.062 Uiso 1 1 calc R
C30 C -0.4786(6) 0.2854(3) 0.8029(4) 0.0408(17) Uani 1 1 d .
H30A H -0.4207 0.2959 0.7641 0.061 Uiso 1 1 calc R
H30B H -0.5410 0.2552 0.7817 0.061 Uiso 1 1 calc R
H30C H -0.4379 0.2622 0.8453 0.061 Uiso 1 1 calc R
C31 C -0.7188(4) 0.5754(3) 0.7587(3) 0.0212(14) Uani 1 1 d .
H31 H -0.7016 0.5512 0.7137 0.025 Uiso 1 1 calc R
C32 C -0.6495(5) 0.6315(3) 0.7764(3) 0.0187(13) Uani 1 1 d .
H32 H -0.5851 0.6429 0.7450 0.022 Uiso 1 1 calc R
C33 C -0.6730(7) 0.6760(3) 0.8450(3) 0.0423(18) Uani 1 1 d .
H33A H -0.6536 0.7246 0.8331 0.051 Uiso 1 1 calc R
H33B H -0.7588 0.6737 0.8564 0.051 Uiso 1 1 calc R
C34 C -0.6007(5) 0.6538(3) 0.9132(3) 0.0225(14) Uani 1 1 d .
H34A H -0.6454 0.6652 0.9589 0.027 Uiso 1 1 calc R
H34B H -0.5253 0.6804 0.9152 0.027 Uiso 1 1 calc R
C35 C -0.5713(5) 0.5777(3) 0.9141(3) 0.0163(13) Uani 1 1 d .
H35 H -0.4907 0.5651 0.9247 0.020 Uiso 1 1 calc R
C36 C -0.6533(5) 0.5241(3) 0.9006(3) 0.0193(13) Uani 1 1 d .
H36 H -0.6235 0.4783 0.9006 0.023 Uiso 1 1 calc R
C37 C -0.7873(5) 0.5343(3) 0.8861(3) 0.0256(15) Uani 1 1 d .
H37A H -0.8299 0.4923 0.9022 0.031 Uiso 1 1 calc R
H37B H -0.8149 0.5731 0.9174 0.031 Uiso 1 1 calc R
C38 C -0.8201(6) 0.5488(4) 0.8048(4) 0.0457(19) Uani 1 1 d .
H38A H -0.8510 0.5059 0.7813 0.055 Uiso 1 1 calc R
H38B H -0.8855 0.5831 0.8029 0.055 Uiso 1 1 calc R

loop_
_atom_site_aniso_label
_atom_site_aniso_U_11
_atom_site_aniso_U_22
_atom_site_aniso_U_33
_atom_site_aniso_U_23
_atom_site_aniso_U_13
_atom_site_aniso_U_12
Ir1 0.00930(15) 0.01016(15) 0.01256(15) -0.00060(8) 0.00192(10) -0.00086(8)
Cl1 0.0171(7) 0.0141(7) 0.0256(8) -0.0008(6) 0.0012(6) -0.0030(6)
N1 0.009(3) 0.014(2) 0.013(3) 0.000(2) 0.001(2) 0.000(2)
C1 0.011(3) 0.006(3) 0.013(3) -0.002(2) 0.002(2) -0.003(2)
Ir2 0.01224(15) 0.01273(15) 0.01223(15) 0.00166(9) 0.00098(10) 0.00273(9)
Cl2 0.0230(8) 0.0328(9) 0.0149(8) 0.0012(6) 0.0037(6) 0.0090(6)
N2 0.011(2) 0.013(2) 0.014(3) -0.003(2) 0.005(2) 0.001(2)
C2 0.016(3) 0.018(3) 0.019(4) -0.004(3) 0.008(3) 0.006(3)
N3 0.012(3) 0.015(3) 0.013(2) 0.002(2) 0.002(2) 0.000(2)
C3 0.022(3) 0.021(3) 0.014(3) -0.002(3) 0.004(3) 0.001(3)
N4 0.011(2) 0.012(3) 0.012(2) 0.0019(19) 0.004(2) 0.001(2)
C4 0.011(3) 0.016(3) 0.015(3) 0.002(2) -0.001(2) 0.001(2)
C5 0.021(3) 0.025(3) 0.017(3) -0.003(3) -0.009(3) 0.002(3)
C6 0.021(3) 0.019(3) 0.024(3) 0.005(3) -0.005(3) -0.002(3)
C7 0.018(3) 0.026(3) 0.031(4) 0.004(3) -0.002(3) -0.003(3)
C8 0.011(3) 0.023(3) 0.010(3) 0.004(2) 0.000(3) 0.003(2)
C9 0.030(4) 0.032(4) 0.030(4) 0.014(3) -0.016(3) -0.013(3)
C10 0.036(4) 0.046(4) 0.018(3) 0.012(3) 0.004(3) 0.018(3)
C11 0.023(3) 0.024(3) 0.020(3) 0.006(3) -0.003(3) 0.001(3)
C12 0.018(3) 0.012(3) 0.009(3) 0.003(2) 0.005(2) -0.005(2)
C13 0.009(3) 0.012(3) 0.026(4) 0.004(2) 0.002(3) -0.008(2)
C14 0.022(3) 0.022(3) 0.022(3) 0.009(3) -0.004(3) -0.009(3)
C15 0.025(3) 0.025(3) 0.013(3) -0.002(3) 0.005(3) -0.006(3)
C16 0.010(3) 0.025(3) 0.015(3) -0.003(3) 0.002(3) -0.001(2)
C17 0.005(3) 0.016(3) 0.024(4) 0.001(3) 0.007(3) -0.003(2)
C18 0.016(3) 0.025(4) 0.023(3) 0.008(3) 0.006(3) -0.002(3)
C19 0.016(3) 0.022(3) 0.019(3) 0.002(2) -0.003(2) -0.010(2)
C20 0.017(3) 0.014(3) 0.007(3) 0.004(2) 0.006(2) 0.004(2)
C21 0.016(3) 0.022(4) 0.011(3) 0.005(3) -0.001(2) 0.006(3)
C22 0.022(3) 0.015(3) 0.015(3) 0.005(2) 0.004(3) 0.007(3)
C23 0.012(3) 0.018(3) 0.020(3) 0.002(2) 0.003(3) -0.005(2)
C24 0.028(4) 0.042(4) 0.037(4) 0.010(3) -0.011(3) -0.014(3)
C25 0.025(3) 0.023(3) 0.029(4) 0.005(3) 0.006(3) -0.006(3)
C26 0.019(3) 0.018(3) 0.049(4) -0.006(3) 0.007(3) -0.009(3)
C27 0.017(3) 0.009(3) 0.023(3) -0.001(2) 0.004(3) -0.001(2)
C28 0.034(4) 0.033(4) 0.036(4) 0.000(3) -0.014(3) -0.013(3)
C29 0.041(4) 0.044(4) 0.040(4) -0.001(3) 0.014(3) -0.026(3)
C30 0.029(4) 0.026(4) 0.067(5) -0.016(3) 0.001(3) -0.004(3)
C31 0.009(3) 0.033(4) 0.021(3) 0.007(3) 0.002(3) 0.013(3)
C32 0.030(3) 0.019(3) 0.007(3) 0.000(3) -0.002(3) 0.010(3)
C33 0.071(5) 0.027(4) 0.029(4) 0.002(3) 0.001(4) 0.016(4)
C34 0.025(3) 0.020(3) 0.023(3) -0.003(3) 0.004(3) 0.006(3)
C35 0.016(3) 0.025(4) 0.008(3) 0.001(2) 0.004(2) 0.010(3)
C36 0.019(3) 0.020(3) 0.019(3) 0.002(2) 0.012(3) 0.004(3)
C37 0.019(3) 0.025(3) 0.034(4) 0.004(3) 0.009(3) 0.002(3)
C38 0.031(4) 0.056(5) 0.050(5) 0.015(4) 0.001(4) 0.006(3)

loop_
_atom_type_symbol
_atom_type_description
_atom_type_scat_dispersion_real
_atom_type_scat_dispersion_imag
_atom_type_scat_source
C C 0.0033 0.0016 'International Tables Vol C Tables 4.2.6.8 and 6.1.1.4'
H H 0.0000 0.0000 'International Tables Vol C Tables 4.2.6.8 and 6.1.1.4'
N N 0.0061 0.0033 'International Tables Vol C Tables 4.2.6.8 and 6.1.1.4'
Cl Cl 0.1484 0.1585 'International Tables Vol C Tables 4.2.6.8 and 6.1.1.4'
Ir Ir -1.4442 7.9887 'International Tables Vol C Tables 4.2.6.8 and 6.1.1.4'

loop_
_geom_angle_atom_site_label_1
_geom_angle_atom_site_label_2
_geom_angle_atom_site_label_3
_geom_angle
C1 Ir1 C13 92.38(19)
C1 Ir1 C12 91.52(19)
C13 Ir1 C12 38.95(19)
C1 Ir1 C17 153.9(2)
C13 Ir1 C17 97.1(2)
C12 Ir1 C17 80.99(19)
C1 Ir1 C16 168.75(19)
C13 Ir1 C16 80.7(2)
C12 Ir1 C16 88.7(2)
C17 Ir1 C16 37.02(19)
C1 Ir1 Cl1 92.09(13)
C13 Ir1 Cl1 154.48(14)
C12 Ir1 Cl1 165.71(14)
C17 Ir1 Cl1 89.76(14)
C16 Ir1 Cl1 90.45(15)
C1 N1 C2 110.1(4)
C1 N1 C4 131.1(4)
C2 N1 C4 118.6(4)
N1 C1 N2 104.2(4)
N1 C1 Ir1 129.0(4)
N2 C1 Ir1 126.0(3)
C20 Ir2 C36 92.4(2)
C20 Ir2 C35 91.66(19)
C36 Ir2 C35 38.7(2)
C20 Ir2 C31 158.7(2)
C36 Ir2 C31 81.3(2)
C35 Ir2 C31 95.8(2)
C20 Ir2 C32 164.4(2)
C36 Ir2 C32 90.0(2)
C35 Ir2 C32 80.69(19)
C31 Ir2 C32 36.7(2)
C20 Ir2 Cl2 92.05(14)
C36 Ir2 Cl2 163.18(15)
C35 Ir2 Cl2 157.17(15)
C31 Ir2 Cl2 88.72(15)
C32 Ir2 Cl2 90.00(14)
C1 N2 C3 110.1(4)
C1 N2 C8 131.7(4)
C3 N2 C8 118.2(4)
C3 C2 N1 107.5(4)
C21 N3 C20 110.2(4)
C21 N3 C23 120.2(4)
C20 N3 C23 127.7(4)
C2 C3 N2 107.9(5)
C20 N4 C22 109.9(4)
C20 N4 C27 130.5(4)
C22 N4 C27 119.5(4)
N1 C4 C6 108.5(4)
N1 C4 C5 111.8(4)
C6 C4 C5 111.0(4)
N1 C4 C7 107.7(4)
C6 C4 C7 109.6(4)
C5 C4 C7 108.1(4)
C11 C8 C10 108.3(4)
C11 C8 N2 108.3(4)
C10 C8 N2 111.8(4)
C11 C8 C9 110.5(4)
C10 C8 C9 110.7(5)
N2 C8 C9 107.2(4)
C13 C12 C19 124.0(4)
C13 C12 Ir1 70.2(3)
C19 C12 Ir1 114.2(3)
C12 C13 C14 124.8(5)
C12 C13 Ir1 70.9(3)
C14 C13 Ir1 111.4(3)
C13 C14 C15 113.0(4)
C16 C15 C14 111.7(4)
C17 C16 C15 124.1(5)
C17 C16 Ir1 70.4(3)
C15 C16 Ir1 113.1(4)
C16 C17 C18 125.3(5)
C16 C17 Ir1 72.6(3)
C18 C17 Ir1 110.9(3)
C17 C18 C19 112.3(4)
C12 C19 C18 112.0(4)
N4 C20 N3 104.1(4)
N4 C20 Ir2 127.4(4)
N3 C20 Ir2 127.9(4)
C22 C21 N3 107.6(4)
C21 C22 N4 108.1(5)
N3 C23 C26 112.5(4)
N3 C23 C25 107.6(4)
C26 C23 C25 110.2(4)
N3 C23 C24 108.9(4)
C26 C23 C24 107.6(5)
C25 C23 C24 110.1(5)
N4 C27 C28 111.9(4)
N4 C27 C30 107.6(4)
C28 C27 C30 107.6(5)
N4 C27 C29 109.8(4)
C28 C27 C29 110.9(5)
C30 C27 C29 108.8(5)
C32 C31 C38 125.3(5)
C32 C31 Ir2 72.0(3)
C38 C31 Ir2 110.5(4)
C31 C32 C33 121.8(5)
C31 C32 Ir2 71.3(3)
C33 C32 Ir2 112.9(4)
C34 C33 C32 112.4(5)
C33 C34 C35 113.7(5)
C36 C35 C34 125.5(5)
C36 C35 Ir2 70.6(3)
C34 C35 Ir2 111.8(3)
C35 C36 C37 124.6(5)
C35 C36 Ir2 70.6(3)
C37 C36 Ir2 113.9(4)
C38 C37 C36 113.6(5)
C31 C38 C37 114.5(5)

loop_
_geom_bond_atom_site_label_1
_geom_bond_atom_site_label_2
_geom_bond_distance
Ir1 C1 2.074(5)
Ir1 C13 2.112(5)
Ir1 C12 2.121(5)
Ir1 C17 2.149(5)
Ir1 C16 2.178(5)
Ir1 Cl1 2.3842(13)
N1 C1 1.371(6)
N1 C2 1.393(6)
N1 C4 1.507(6)
C1 N2 1.377(6)
Ir2 C20 2.056(5)
Ir2 C36 2.118(5)
Ir2 C35 2.118(5)
Ir2 C31 2.167(5)
Ir2 C32 2.177(5)
Ir2 Cl2 2.3872(13)
N2 C3 1.384(7)
N2 C8 1.518(7)
C2 C3 1.322(7)
N3 C21 1.381(7)
N3 C20 1.387(7)
N3 C23 1.517(7)
N4 C20 1.379(6)
N4 C22 1.387(7)
N4 C27 1.500(7)
C4 C6 1.521(7)
C4 C5 1.523(7)
C4 C7 1.527(7)
C8 C11 1.510(7)
C8 C10 1.517(8)
C8 C9 1.530(8)
C12 C13 1.412(7)
C12 C19 1.525(7)
C13 C14 1.508(7)
C14 C15 1.529(8)
C15 C16 1.510(8)
C16 C17 1.374(7)
C17 C18 1.502(8)
C18 C19 1.536(7)
C21 C22 1.331(7)
C23 C26 1.518(8)
C23 C25 1.520(8)
C23 C24 1.529(8)
C27 C28 1.510(8)
C27 C30 1.527(8)
C27 C29 1.532(8)
C31 C32 1.369(8)
C31 C38 1.508(9)
C32 C33 1.522(8)
C33 C34 1.503(8)
C34 C35 1.514(7)
C35 C36 1.405(8)
C36 C37 1.530(8)
C37 C38 1.508(9)
